data_4132134
loop_
_publ_author_name
'Bai, Yu-Bin'
'Luo, Zaigang'
'Wang, Yuguang'
'Gao, Jin-Ming'
'Zhang, Liming'

_publ_section_title
;
 Au-Catalyzed Intermolecular [2+2] Cycloadditions between Chloroalkynes
 and Unactivated Alkenes.
;
_journal_issue 17
_journal_name_full 'Journal of the American Chemical Society'
_journal_page_first 5860
_journal_page_last 5865
_journal_paper_doi 10.1021/jacs.8b01813
_journal_volume 140
_journal_year 2018
_chemical_formula_sum 'C22 H22'
_chemical_formula_weight 286.39
_space_group_crystal_system monoclinic
_space_group_IT_number 14
_space_group_name_Hall '-P 2yn'
_space_group_name_H-M_alt 'P 1 21/n 1'
_atom_sites_solution_hydrogens geom
_audit_creation_method SHELXL-2014/7
_cell_angle_alpha 90
_cell_angle_beta 90.339(8)
_cell_angle_gamma 90
_cell_formula_units_Z 4
_cell_length_a 5.1746(8)
_cell_length_b 8.6038(12)
_cell_length_c 35.456(6)
_cell_measurement_reflns_used 157
_cell_measurement_temperature 100(2)
_cell_measurement_theta_max 27.9
_cell_measurement_theta_min 2.45
_cell_volume 1578.5(4)
_computing_structure_refinement 'SHELXL-2014/7 (Sheldrick, 2014)'
_diffrn_ambient_temperature 100(2)
_diffrn_measured_fraction_theta_full 0.990
_diffrn_measured_fraction_theta_max 0.990
_diffrn_measurement_device_type 'Bruker Kappa Apex II'
_diffrn_radiation_type MoK\a
_diffrn_radiation_wavelength 0.71073
_diffrn_reflns_av_R_equivalents 0.0382
_diffrn_reflns_av_unetI/netI 0.0597
_diffrn_reflns_Laue_measured_fraction_full 0.990
_diffrn_reflns_Laue_measured_fraction_max 0.990
_diffrn_reflns_limit_h_max 5
_diffrn_reflns_limit_h_min -6
_diffrn_reflns_limit_k_max 7
_diffrn_reflns_limit_k_min -10
_diffrn_reflns_limit_l_max 27
_diffrn_reflns_limit_l_min -41
_diffrn_reflns_number 5991
_diffrn_reflns_point_group_measured_fraction_full 0.990
_diffrn_reflns_point_group_measured_fraction_max 0.990
_diffrn_reflns_theta_full 24.875
_diffrn_reflns_theta_max 24.875
_diffrn_reflns_theta_min 1.149
_exptl_absorpt_coefficient_mu 0.068
_exptl_absorpt_correction_T_max 0.7451
_exptl_absorpt_correction_T_min 0.6834
_exptl_absorpt_correction_type multi-scan
_exptl_absorpt_process_details sadabs
_exptl_crystal_colour colorless
_exptl_crystal_density_diffrn 1.205
_exptl_crystal_description block
_exptl_crystal_F_000 616
_exptl_crystal_size_max 0.200
_exptl_crystal_size_mid 0.150
_exptl_crystal_size_min 0.100
_refine_diff_density_max 0.181
_refine_diff_density_min -0.222
_refine_diff_density_rms 0.048
_refine_ls_extinction_method none
_refine_ls_goodness_of_fit_ref 1.038
_refine_ls_hydrogen_treatment constr
_refine_ls_matrix_type full
_refine_ls_number_parameters 199
_refine_ls_number_reflns 2699
_refine_ls_number_restraints 0
_refine_ls_restrained_S_all 1.038
_refine_ls_R_factor_all 0.0797
_refine_ls_R_factor_gt 0.0484
_refine_ls_shift/su_max 0.001
_refine_ls_shift/su_mean 0.000
_refine_ls_structure_factor_coef Fsqd
_refine_ls_weighting_details 'w=1/[\s^2^(Fo^2^)+(0.0369P)^2^+0.6094P] where P=(Fo^2^+2Fc^2^)/3'
_refine_ls_weighting_scheme calc
_refine_ls_wR_factor_gt 0.0950
_refine_ls_wR_factor_ref 0.1070
_reflns_Friedel_coverage 0.000
_reflns_number_gt 1932
_reflns_number_total 2699
_reflns_threshold_expression 'I > 2\s(I)'
_cod_data_source_file ja8b01813_si_002.cif
_cod_data_source_block z06062017
_cod_original_sg_symbol_H-M 'P 21/n'
_cod_database_code 4132134
_shelx_shelxl_version_number 2014/7
_shelx_space_group_comment
;
The symmetry employed for this shelxl refinement is uniquely defined
by the following loop, which should always be used as a source of
symmetry information in preference to the above space-group names.
They are only intended as comments.
;
_shelx_estimated_absorpt_t_min 0.987
_shelx_estimated_absorpt_t_max 0.993

loop_
_space_group_symop_operation_xyz
'x, y, z'
'-x+1/2, y+1/2, -z+1/2'
'-x, -y, -z'
'x-1/2, -y-1/2, z-1/2'

loop_
_atom_site_label
_atom_site_type_symbol
_atom_site_fract_x
_atom_site_fract_y
_atom_site_fract_z
_atom_site_U_iso_or_equiv
_atom_site_adp_type
_atom_site_occupancy
_atom_site_site_symmetry_order
_atom_site_calc_flag
_atom_site_refinement_flags_posn
_atom_site_refinement_flags_adp
C1 C 0.2172(4) 0.5206(2) 0.58095(5) 0.0131(5) Uani 1 1 d . .
C2 C 0.0284(4) 0.5792(2) 0.60507(6) 0.0152(5) Uani 1 1 d . .
H2 H 0.0252 0.5473 0.6301 0.018 Uiso 1 1 calc R U
C3 C -0.1530(4) 0.6838(2) 0.59216(6) 0.0166(5) Uani 1 1 d . .
H3 H -0.2775 0.7218 0.6086 0.020 Uiso 1 1 calc R U
C4 C -0.1518(4) 0.7326(2) 0.55505(6) 0.0176(5) Uani 1 1 d . .
H4 H -0.2756 0.8027 0.5465 0.021 Uiso 1 1 calc R U
C5 C 0.0338(4) 0.6768(2) 0.53077(6) 0.0179(5) Uani 1 1 d . .
H5 H 0.0366 0.7102 0.5058 0.021 Uiso 1 1 calc R U
C6 C 0.2160(4) 0.5711(2) 0.54361(6) 0.0165(5) Uani 1 1 d . .
H6 H 0.3397 0.5333 0.5270 0.020 Uiso 1 1 calc R U
C7 C 0.4067(4) 0.4053(2) 0.59325(5) 0.0142(5) Uani 1 1 d . .
C8 C 0.5985(4) 0.3106(2) 0.57038(5) 0.0146(5) Uani 1 1 d . .
H8 H 0.7347 0.3756 0.5595 0.017 Uiso 1 1 calc R U
C9 C 0.4960(4) 0.1919(2) 0.54241(6) 0.0173(5) Uani 1 1 d . .
H9A H 0.6370 0.1261 0.5342 0.021 Uiso 1 1 calc R U
H9B H 0.4276 0.2455 0.5204 0.021 Uiso 1 1 calc R U
C10 C 0.2845(4) 0.0909(3) 0.55941(6) 0.0199(5) Uani 1 1 d . .
H10A H 0.2472 0.0058 0.5423 0.024 Uiso 1 1 calc R U
H10B H 0.1284 0.1524 0.5618 0.024 Uiso 1 1 calc R U
C11 C 0.3559(4) 0.0234(3) 0.59835(6) 0.0194(5) Uani 1 1 d . .
H11A H 0.2337 0.0616 0.6168 0.023 Uiso 1 1 calc R U
H11B H 0.3396 -0.0888 0.5974 0.023 Uiso 1 1 calc R U
C12 C 0.6289(4) 0.0649(2) 0.61134(6) 0.0166(5) Uani 1 1 d . .
H12A H 0.6532 0.0302 0.6371 0.020 Uiso 1 1 calc R U
H12B H 0.7526 0.0102 0.5957 0.020 Uiso 1 1 calc R U
C13 C 0.6820(4) 0.2378(2) 0.60916(5) 0.0152(5) Uani 1 1 d . .
H13 H 0.8603 0.2639 0.6161 0.018 Uiso 1 1 calc R U
C14 C 0.4862(4) 0.3468(2) 0.62688(6) 0.0150(5) Uani 1 1 d . .
C15 C 0.4300(4) 0.3712(2) 0.66606(5) 0.0166(5) Uani 1 1 d . .
H15 H 0.2974 0.4391 0.6724 0.020 Uiso 1 1 calc R U
C16 C 0.5604(4) 0.3002(2) 0.69390(6) 0.0168(5) Uani 1 1 d . .
H16 H 0.6929 0.2339 0.6866 0.020 Uiso 1 1 calc R U
C17 C 0.5183(4) 0.3151(2) 0.73442(6) 0.0171(5) Uani 1 1 d . .
C18 C 0.6741(4) 0.2306(3) 0.75914(6) 0.0230(5) Uani 1 1 d . .
H18 H 0.8026 0.1665 0.7495 0.028 Uiso 1 1 calc R U
C19 C 0.6409(4) 0.2402(3) 0.79766(6) 0.0270(6) Uani 1 1 d . .
H19 H 0.7472 0.1830 0.8137 0.032 Uiso 1 1 calc R U
C20 C 0.4519(4) 0.3337(3) 0.81238(6) 0.0250(5) Uani 1 1 d . .
H20 H 0.4297 0.3401 0.8383 0.030 Uiso 1 1 calc R U
C21 C 0.2946(4) 0.4183(3) 0.78834(6) 0.0264(6) Uani 1 1 d . .
H21 H 0.1662 0.4818 0.7982 0.032 Uiso 1 1 calc R U
C22 C 0.3270(4) 0.4091(3) 0.74993(6) 0.0229(5) Uani 1 1 d . .
H22 H 0.2197 0.4665 0.7341 0.027 Uiso 1 1 calc R U

loop_
_atom_site_aniso_label
_atom_site_aniso_U_11
_atom_site_aniso_U_22
_atom_site_aniso_U_33
_atom_site_aniso_U_23
_atom_site_aniso_U_13
_atom_site_aniso_U_12
C1 0.0111(11) 0.0113(11) 0.0170(11) -0.0018(9) -0.0010(8) -0.0025(9)
C2 0.0161(11) 0.0139(12) 0.0155(10) -0.0005(9) -0.0001(9) -0.0011(9)
C3 0.0143(11) 0.0161(12) 0.0195(11) -0.0052(10) 0.0002(9) 0.0005(9)
C4 0.0157(11) 0.0128(12) 0.0243(12) -0.0010(9) -0.0046(9) 0.0009(9)
C5 0.0204(11) 0.0172(12) 0.0160(11) 0.0019(9) 0.0000(9) -0.0021(10)
C6 0.0143(11) 0.0166(12) 0.0187(11) -0.0033(10) 0.0018(9) -0.0002(9)
C7 0.0107(10) 0.0124(11) 0.0194(11) -0.0005(9) 0.0004(8) -0.0037(9)
C8 0.0114(10) 0.0146(12) 0.0177(11) 0.0003(9) 0.0003(8) -0.0003(9)
C9 0.0152(11) 0.0167(12) 0.0199(11) -0.0003(10) 0.0016(9) 0.0016(9)
C10 0.0180(11) 0.0194(13) 0.0222(11) -0.0020(10) 0.0001(9) -0.0018(10)
C11 0.0157(11) 0.0159(12) 0.0264(12) 0.0005(10) 0.0017(9) -0.0004(9)
C12 0.0168(11) 0.0142(12) 0.0188(11) 0.0010(9) 0.0001(9) 0.0024(9)
C13 0.0113(10) 0.0148(12) 0.0194(11) -0.0006(9) -0.0002(9) 0.0020(9)
C14 0.0113(10) 0.0131(11) 0.0207(11) -0.0006(9) 0.0002(9) -0.0015(9)
C15 0.0143(11) 0.0158(12) 0.0197(11) -0.0020(9) 0.0017(9) 0.0006(9)
C16 0.0136(11) 0.0150(12) 0.0219(11) -0.0011(9) -0.0005(9) 0.0000(9)
C17 0.0168(11) 0.0135(12) 0.0209(11) 0.0003(9) -0.0015(9) -0.0021(9)
C18 0.0206(12) 0.0251(14) 0.0233(12) 0.0001(10) -0.0001(9) 0.0038(10)
C19 0.0270(13) 0.0305(15) 0.0234(12) 0.0036(11) -0.0054(10) 0.0047(11)
C20 0.0309(13) 0.0279(14) 0.0163(11) 0.0003(10) -0.0010(10) -0.0011(11)
C21 0.0255(13) 0.0282(14) 0.0257(13) -0.0014(11) 0.0040(10) 0.0053(11)
C22 0.0221(12) 0.0264(14) 0.0201(12) 0.0023(10) -0.0017(10) 0.0050(11)

loop_
_atom_type_symbol
_atom_type_description
_atom_type_scat_dispersion_real
_atom_type_scat_dispersion_imag
_atom_type_scat_source
C C 0.0033 0.0016 'International Tables Vol C Tables 4.2.6.8 and 6.1.1.4'
H H 0.0000 0.0000 'International Tables Vol C Tables 4.2.6.8 and 6.1.1.4'

loop_
_geom_angle_atom_site_label_1
_geom_angle_atom_site_label_2
_geom_angle_atom_site_label_3
_geom_angle
C6 C1 C2 118.02(18)
C6 C1 C7 119.68(18)
C2 C1 C7 122.26(18)
C3 C2 C1 120.71(19)
C3 C2 H2 119.6
C1 C2 H2 119.6
C2 C3 C4 120.6(2)
C2 C3 H3 119.7
C4 C3 H3 119.7
C5 C4 C3 119.73(19)
C5 C4 H4 120.1
C3 C4 H4 120.1
C4 C5 C6 119.89(19)
C4 C5 H5 120.1
C6 C5 H5 120.1
C5 C6 C1 121.09(19)
C5 C6 H6 119.5
C1 C6 H6 119.5
C14 C7 C1 135.63(19)
C14 C7 C8 94.28(16)
C1 C7 C8 130.06(17)
C9 C8 C7 118.84(16)
C9 C8 C13 113.41(17)
C7 C8 C13 85.62(14)
C9 C8 H8 112.1
C7 C8 H8 112.1
C13 C8 H8 112.1
C8 C9 C10 111.99(17)
C8 C9 H9A 109.2
C10 C9 H9A 109.2
C8 C9 H9B 109.2
C10 C9 H9B 109.2
H9A C9 H9B 107.9
C9 C10 C11 113.58(16)
C9 C10 H10A 108.8
C11 C10 H10A 108.8
C9 C10 H10B 108.8
C11 C10 H10B 108.8
H10A C10 H10B 107.7
C12 C11 C10 113.54(17)
C12 C11 H11A 108.9
C10 C11 H11A 108.9
C12 C11 H11B 108.9
C10 C11 H11B 108.9
H11A C11 H11B 107.7
C13 C12 C11 112.44(17)
C13 C12 H12A 109.1
C11 C12 H12A 109.1
C13 C12 H12B 109.1
C11 C12 H12B 109.1
H12A C12 H12B 107.8
C12 C13 C14 117.64(17)
C12 C13 C8 112.81(16)
C14 C13 C8 86.27(14)
C12 C13 H13 112.5
C14 C13 H13 112.5
C8 C13 H13 112.5
C7 C14 C15 137.24(19)
C7 C14 C13 93.74(16)
C15 C14 C13 128.99(18)
C16 C15 C14 122.85(19)
C16 C15 H15 118.6
C14 C15 H15 118.6
C15 C16 C17 127.45(19)
C15 C16 H16 116.3
C17 C16 H16 116.3
C18 C17 C22 117.68(19)
C18 C17 C16 118.99(19)
C22 C17 C16 123.33(19)
C19 C18 C17 121.1(2)
C19 C18 H18 119.4
C17 C18 H18 119.4
C20 C19 C18 120.3(2)
C20 C19 H19 119.8
C18 C19 H19 119.8
C19 C20 C21 119.5(2)
C19 C20 H20 120.2
C21 C20 H20 120.2
C22 C21 C20 120.4(2)
C22 C21 H21 119.8
C20 C21 H21 119.8
C21 C22 C17 121.0(2)
C21 C22 H22 119.5
C17 C22 H22 119.5

loop_
_geom_bond_atom_site_label_1
_geom_bond_atom_site_label_2
_geom_bond_distance
C1 C6 1.394(3)
C1 C2 1.397(3)
C1 C7 1.460(3)
C2 C3 1.377(3)
C2 H2 0.9300
C3 C4 1.381(3)
C3 H3 0.9300
C4 C5 1.380(3)
C4 H4 0.9300
C5 C6 1.385(3)
C5 H5 0.9300
C6 H6 0.9300
C7 C14 1.356(3)
C7 C8 1.522(3)
C8 C9 1.517(3)
C8 C13 1.570(3)
C8 H8 0.9800
C9 C10 1.525(3)
C9 H9A 0.9700
C9 H9B 0.9700
C10 C11 1.541(3)
C10 H10A 0.9700
C10 H10B 0.9700
C11 C12 1.526(3)
C11 H11A 0.9700
C11 H11B 0.9700
C12 C13 1.515(3)
C12 H12A 0.9700
C12 H12B 0.9700
C13 C14 1.519(3)
C13 H13 0.9800
C14 C15 1.436(3)
C15 C16 1.340(3)
C15 H15 0.9300
C16 C17 1.460(3)
C16 H16 0.9300
C17 C18 1.392(3)
C17 C22 1.394(3)
C18 C19 1.380(3)
C18 H18 0.9300
C19 C20 1.372(3)
C19 H19 0.9300
C20 C21 1.382(3)
C20 H20 0.9300
C21 C22 1.375(3)
C21 H21 0.9300
C22 H22 0.9300

loop_
_geom_torsion_atom_site_label_1
_geom_torsion_atom_site_label_2
_geom_torsion_atom_site_label_3
_geom_torsion_atom_site_label_4
_geom_torsion
C6 C1 C2 C3 0.0(3)
C7 C1 C2 C3 -177.70(18)
C1 C2 C3 C4 0.0(3)
C2 C3 C4 C5 -0.4(3)
C3 C4 C5 C6 0.7(3)
C4 C5 C6 C1 -0.6(3)
C2 C1 C6 C5 0.2(3)
C7 C1 C6 C5 178.02(18)
C6 C1 C7 C14 169.3(2)
C2 C1 C7 C14 -13.0(4)
C6 C1 C7 C8 -7.9(3)
C2 C1 C7 C8 169.81(19)
C14 C7 C8 C9 116.66(19)
C1 C7 C8 C9 -65.3(3)
C14 C7 C8 C13 2.27(16)
C1 C7 C8 C13 -179.7(2)
C7 C8 C9 C10 -46.6(2)
C13 C8 C9 C10 51.6(2)
C8 C9 C10 C11 -48.5(2)
C9 C10 C11 C12 -2.7(3)
C10 C11 C12 C13 51.7(2)
C11 C12 C13 C14 50.0(2)
C11 C12 C13 C8 -48.1(2)
C9 C8 C13 C12 -3.2(2)
C7 C8 C13 C12 116.45(17)
C9 C8 C13 C14 -121.63(17)
C7 C8 C13 C14 -2.03(14)
C1 C7 C14 C15 -2.0(4)
C8 C7 C14 C15 175.8(2)
C1 C7 C14 C13 179.8(2)
C8 C7 C14 C13 -2.35(16)
C12 C13 C14 C7 -111.58(19)
C8 C13 C14 C7 2.28(16)
C12 C13 C14 C15 70.0(3)
C8 C13 C14 C15 -176.1(2)
C7 C14 C15 C16 -174.6(2)
C13 C14 C15 C16 3.1(3)
C14 C15 C16 C17 -179.34(19)
C15 C16 C17 C18 179.6(2)
C15 C16 C17 C22 0.3(3)
C22 C17 C18 C19 -0.3(3)
C16 C17 C18 C19 -179.7(2)
C17 C18 C19 C20 0.2(4)
C18 C19 C20 C21 0.0(3)
C19 C20 C21 C22 0.0(3)
C20 C21 C22 C17 -0.1(3)
C18 C17 C22 C21 0.3(3)
C16 C17 C22 C21 179.6(2)
